data_4111871
loop_
_publ_author_name
'Vadapalli Chandrasekhar'
'Pakkirisamy Thilagar'
'James F. Bickley'
'Alexander Steiner'

_publ_section_title
;
 Alternating Hydrophilic and Hydrophobic Pockets in the Channel Structures
 of Organostannoxane Prismanes: Preferential Confinement of Guest
 Molecules
;
_journal_name_full 'Journal of the American Chemical Society'
_journal_page_first 11556
_journal_page_last 11557
_journal_paper_doi 10.1021/ja052776b
_journal_volume 127
_journal_year 2005
_chemical_formula_sum 'C145 H151 Cl3 I6 O36 Sn6'
_chemical_formula_weight 4049.55
_chemical_name_systematic
; 
 ? 
;
_space_group_IT_number 176
_symmetry_cell_setting hexagonal
_symmetry_space_group_name_Hall '-P 6c'
_symmetry_space_group_name_H-M 'P 63/m'
_atom_sites_solution_hydrogens geom
_atom_sites_solution_primary direct
_atom_sites_solution_secondary difmap
_audit_creation_method SHELXL-97
_cell_angle_alpha 90.00
_cell_angle_beta 90.00
_cell_angle_gamma 120.00
_cell_formula_units_Z 2
_cell_length_a 15.7641(8)
_cell_length_b 15.7641(8)
_cell_length_c 35.775(2)
_cell_measurement_temperature 100(2)
_cell_volume 7699.3(7)
_computing_structure_refinement 'SHELXL-97 (Sheldrick, 1997)'
_computing_structure_solution 'SHELXS-97 (Sheldrick, 1990)'
_diffrn_ambient_temperature 100(2)
_diffrn_measured_fraction_theta_full 0.994
_diffrn_measured_fraction_theta_max 0.994
_diffrn_radiation_monochromator graphite
_diffrn_radiation_source 'fine-focus sealed tube'
_diffrn_radiation_type MoK\a
_diffrn_radiation_wavelength 0.71073
_diffrn_reflns_av_R_equivalents 0.0414
_diffrn_reflns_av_sigmaI/netI 0.0207
_diffrn_reflns_limit_h_max 18
_diffrn_reflns_limit_h_min -18
_diffrn_reflns_limit_k_max 18
_diffrn_reflns_limit_k_min -18
_diffrn_reflns_limit_l_max 42
_diffrn_reflns_limit_l_min -35
_diffrn_reflns_number 40827
_diffrn_reflns_theta_full 25.02
_diffrn_reflns_theta_max 25.02
_diffrn_reflns_theta_min 4.11
_exptl_absorpt_coefficient_mu 2.286
_exptl_crystal_density_diffrn 1.747
_exptl_crystal_F_000 3956
_refine_diff_density_max 1.323
_refine_diff_density_min -0.574
_refine_diff_density_rms 0.101
_refine_ls_extinction_method none
_refine_ls_goodness_of_fit_ref 1.071
_refine_ls_hydrogen_treatment mixed
_refine_ls_matrix_type full
_refine_ls_number_parameters 348
_refine_ls_number_reflns 4607
_refine_ls_number_restraints 72
_refine_ls_restrained_S_all 1.072
_refine_ls_R_factor_all 0.0390
_refine_ls_R_factor_gt 0.0337
_refine_ls_shift/su_max 0.002
_refine_ls_shift/su_mean 0.000
_refine_ls_structure_factor_coef Fsqd
_refine_ls_weighting_details 'calc w=1/[\s^2^(Fo^2^)+(0.0408P)^2^+15.5921P] where P=(Fo^2^+2Fc^2^)/3'
_refine_ls_weighting_scheme calc
_refine_ls_wR_factor_gt 0.0793
_refine_ls_wR_factor_ref 0.0819
_reflns_number_gt 4100
_reflns_number_total 4607
_reflns_threshold_expression >2sigma(I)
_cod_data_source_file ja052776bsi20050707_124242.cif
_cod_data_source_block "'compound2'"
_cod_database_code 4111871

loop_
_symmetry_equiv_pos_as_xyz
'x, y, z'
'-y, x-y, z'
'-x+y, -x, z'
'-x, -y, z+1/2'
'y, -x+y, z+1/2'
'x-y, x, z+1/2'
'-x, -y, -z'
'y, -x+y, -z'
'x-y, x, -z'
'x, y, -z-1/2'
'-y, x-y, -z-1/2'
'-x+y, -x, -z-1/2'

loop_
_atom_site_label
_atom_site_type_symbol
_atom_site_fract_x
_atom_site_fract_y
_atom_site_fract_z
_atom_site_U_iso_or_equiv
_atom_site_adp_type
_atom_site_occupancy
_atom_site_symmetry_multiplicity
_atom_site_calc_flag
_atom_site_refinement_flags
_atom_site_disorder_assembly
_atom_site_disorder_group
I1 I 0.59621(3) 0.44908(3) -0.012324(11) 0.05461(13) Uani 1 1 d . . .
Sn1 Sn 0.198277(17) 0.211029(17) 0.296474(6) 0.01627(9) Uani 1 1 d . B .
O1 O 0.1091(3) 0.1894(3) 0.2500 0.0161(7) Uani 1 2 d SD . .
H1 H 0.056(4) 0.149(4) 0.2500 0.024(17) Uiso 1 2 d SD . .
O2 O 0.2791(3) 0.2085(3) 0.2500 0.0194(8) Uani 1 2 d SD . .
H2 H 0.333(4) 0.246(4) 0.2500 0.028(18) Uiso 1 2 d SD . .
O3 O 0.27047(17) 0.18272(17) 0.33745(7) 0.0186(5) Uani 1 1 d . . .
O4 O 0.12914(17) 0.05371(17) 0.29561(6) 0.0171(5) Uani 1 1 d . . .
O5 O 0.10410(18) -0.07322(17) 0.33126(7) 0.0200(5) Uani 1 1 d . . .
O6 O 0.4578(2) 0.3094(2) 0.15054(9) 0.0355(7) Uani 1 1 d . . .
H6 H 0.405(3) 0.268(3) 0.1507(12) 0.022(12) Uiso 1 1 d . . .
C1 C 0.5477(3) 0.4014(3) 0.04229(15) 0.0403(12) Uani 1 1 d . . .
C2 C 0.4487(3) 0.3387(3) 0.04922(14) 0.0379(11) Uani 1 1 d . . .
H2A H 0.4027 0.3174 0.0293 0.045 Uiso 1 1 calc R . .
C3 C 0.4179(3) 0.3075(3) 0.08545(13) 0.0332(10) Uani 1 1 d . . .
H3A H 0.3503 0.2648 0.0904 0.040 Uiso 1 1 calc R . .
C4 C 0.4848(3) 0.3382(3) 0.11440(13) 0.0317(10) Uani 1 1 d . . .
C5 C 0.5837(3) 0.4014(3) 0.10725(15) 0.0367(11) Uani 1 1 d . . .
H5A H 0.6299 0.4230 0.1271 0.044 Uiso 1 1 calc R . .
C6 C 0.6142(3) 0.4323(3) 0.07125(15) 0.0394(12) Uani 1 1 d . . .
H6A H 0.6817 0.4753 0.0663 0.047 Uiso 1 1 calc R . .
C7 C 0.2389(3) 0.0851(3) 0.34674(10) 0.0187(7) Uani 1 1 d . . .
C8 C 0.2203(3) 0.0644(3) 0.38863(10) 0.0203(8) Uani 1 1 d . . .
C9 C 0.1606(3) 0.0828(3) 0.41137(11) 0.0274(9) Uani 1 1 d . . .
H9 H 0.1216 0.1078 0.4015 0.033 Uiso 1 1 calc R . .
C10 C 0.1597(3) 0.0632(3) 0.44958(12) 0.0370(11) Uani 1 1 d . . .
H10 H 0.1193 0.0750 0.4660 0.044 Uiso 1 1 calc R . .
C11 C 0.2168(4) 0.0269(4) 0.46371(13) 0.0474(13) Uani 1 1 d . . .
H11 H 0.2155 0.0149 0.4898 0.057 Uiso 1 1 calc R . .
C12 C 0.2756(3) 0.0079(3) 0.44087(12) 0.0380(11) Uani 1 1 d . . .
H12 H 0.3143 -0.0174 0.4508 0.046 Uiso 1 1 calc R . .
C13 C 0.2770(3) 0.0268(3) 0.40293(11) 0.0266(9) Uani 1 1 d . . .
C14 C 0.3341(3) 0.0177(3) 0.37217(11) 0.0261(9) Uani 1 1 d . . .
C15 C 0.3999(3) -0.0166(3) 0.37126(14) 0.0384(11) Uani 1 1 d . . .
H15 H 0.4134 -0.0417 0.3932 0.046 Uiso 1 1 calc R . .
C16 C 0.4449(3) -0.0137(4) 0.33802(15) 0.0462(12) Uani 1 1 d . . .
H16 H 0.4892 -0.0381 0.3371 0.055 Uiso 1 1 calc R . .
C17 C 0.4275(4) 0.0238(4) 0.30588(15) 0.0451(12) Uani 1 1 d . . .
H17 H 0.4611 0.0267 0.2834 0.054 Uiso 1 1 calc R . .
C18 C 0.3604(3) 0.0575(3) 0.30625(12) 0.0330(10) Uani 1 1 d . . .
H18 H 0.3464 0.0817 0.2842 0.040 Uiso 1 1 calc R . .
C19 C 0.3156(3) 0.0545(3) 0.33953(11) 0.0224(8) Uani 1 1 d . . .
C20 C 0.1494(2) 0.0165(3) 0.32306(10) 0.0169(7) Uani 1 1 d . . .
C21 C 0.2581(3) 0.3641(3) 0.30477(13) 0.0361(10) Uani 1 1 d DU . .
H21A H 0.3254 0.3998 0.2945 0.043 Uiso 1 1 calc R A 1
H21B H 0.2179 0.3863 0.2913 0.043 Uiso 1 1 calc R A 1
C22 C 0.2604(5) 0.3878(5) 0.3476(2) 0.033(2) Uani 0.675(10) 1 d PDU B 1
H22A H 0.1965 0.3406 0.3588 0.040 Uiso 0.675(10) 1 calc PR B 1
H22B H 0.3113 0.3782 0.3599 0.040 Uiso 0.675(10) 1 calc PR B 1
C23 C 0.2812(5) 0.4911(5) 0.3557(2) 0.049(2) Uani 0.675(10) 1 d PDU B 1
H23A H 0.3423 0.5387 0.3428 0.059 Uiso 0.675(10) 1 calc PR B 1
H23B H 0.2271 0.4991 0.3456 0.059 Uiso 0.675(10) 1 calc PR B 1
C24 C 0.2917(9) 0.5131(9) 0.3972(3) 0.083(4) Uani 0.675(10) 1 d PDU B 1
H24A H 0.3062 0.5805 0.4013 0.125 Uiso 0.675(10) 1 calc PR B 1
H24B H 0.3452 0.5053 0.4073 0.125 Uiso 0.675(10) 1 calc PR B 1
H24C H 0.2305 0.4676 0.4099 0.125 Uiso 0.675(10) 1 calc PR B 1
C22' C 0.2425(11) 0.4173(10) 0.3333(4) 0.032(4) Uani 0.325(10) 1 d PDU B 2
H22C H 0.1748 0.4058 0.3319 0.039 Uiso 0.325(10) 1 calc PR B 2
H22D H 0.2886 0.4883 0.3303 0.039 Uiso 0.325(10) 1 calc PR B 2
C23' C 0.2593(11) 0.3821(10) 0.3712(4) 0.035(4) Uani 0.325(10) 1 d PDU B 2
H23C H 0.2096 0.3123 0.3750 0.042 Uiso 0.325(10) 1 calc PR B 2
H23D H 0.3249 0.3882 0.3716 0.042 Uiso 0.325(10) 1 calc PR B 2
C24' C 0.2517(12) 0.4432(14) 0.4019(4) 0.043(4) Uani 0.325(10) 1 d PDU B 2
H24D H 0.2632 0.4214 0.4261 0.064 Uiso 0.325(10) 1 calc PR B 2
H24E H 0.1862 0.4357 0.4017 0.064 Uiso 0.325(10) 1 calc PR B 2
H24F H 0.3009 0.5121 0.3980 0.064 Uiso 0.325(10) 1 calc PR B 2
O1W O 0.4614(4) 0.3475(4) 0.26613(16) 0.0365(14) Uani 0.50 1 d P . .
O2W O 0.5634(5) 0.3286(5) 0.20929(17) 0.0435(16) Uani 0.50 1 d P . .
C25 C 0.3333 0.6667 0.2645(5) 0.056(5) Uani 0.50 3 d SP . .
H25 H 0.3333 0.6667 0.2925 0.068 Uiso 0.50 3 calc SPR . .
Cl1 Cl 0.36110(17) 0.78301(16) 0.2500 0.0777(7) Uani 1 2 d S . .

loop_
_atom_site_aniso_label
_atom_site_aniso_U_11
_atom_site_aniso_U_22
_atom_site_aniso_U_33
_atom_site_aniso_U_23
_atom_site_aniso_U_13
_atom_site_aniso_U_12
I1 0.0552(2) 0.0565(2) 0.0661(2) 0.03504(18) 0.03415(18) 0.03838(18)
Sn1 0.01529(14) 0.01575(14) 0.01663(15) -0.00219(9) -0.00196(9) 0.00690(10)
O1 0.0127(19) 0.0200(19) 0.0139(17) 0.000 0.000 0.0069(16)
O2 0.0135(19) 0.0212(19) 0.0206(19) 0.000 0.000 0.0065(17)
O3 0.0183(13) 0.0178(12) 0.0177(12) -0.0018(10) -0.0051(10) 0.0073(11)
O4 0.0176(12) 0.0163(12) 0.0169(13) -0.0014(10) -0.0037(10) 0.0080(10)
O5 0.0218(13) 0.0175(13) 0.0181(13) 0.0009(10) -0.0049(10) 0.0079(11)
O6 0.0182(16) 0.0293(16) 0.049(2) 0.0057(14) 0.0063(14) 0.0044(14)
C1 0.038(3) 0.032(2) 0.061(3) 0.026(2) 0.024(2) 0.025(2)
C2 0.029(2) 0.035(2) 0.055(3) 0.018(2) 0.007(2) 0.020(2)
C3 0.019(2) 0.026(2) 0.056(3) 0.017(2) 0.012(2) 0.0124(17)
C4 0.022(2) 0.020(2) 0.054(3) 0.0088(19) 0.011(2) 0.0114(17)
C5 0.023(2) 0.027(2) 0.062(3) 0.004(2) 0.009(2) 0.0142(19)
C6 0.021(2) 0.024(2) 0.074(4) 0.011(2) 0.019(2) 0.0119(18)
C7 0.0191(18) 0.0164(17) 0.0185(18) -0.0012(14) -0.0046(14) 0.0074(15)
C8 0.0175(18) 0.0175(18) 0.0198(19) -0.0018(15) -0.0051(15) 0.0042(15)
C9 0.023(2) 0.027(2) 0.024(2) -0.0019(17) -0.0013(16) 0.0072(17)
C10 0.027(2) 0.046(3) 0.024(2) -0.0065(19) 0.0013(18) 0.007(2)
C11 0.050(3) 0.065(3) 0.017(2) 0.008(2) -0.002(2) 0.021(3)
C12 0.041(3) 0.041(3) 0.028(2) 0.0086(19) -0.011(2) 0.017(2)
C13 0.025(2) 0.023(2) 0.026(2) 0.0008(16) -0.0072(16) 0.0074(17)
C14 0.0213(19) 0.0214(19) 0.035(2) -0.0060(17) -0.0088(17) 0.0104(16)
C15 0.038(2) 0.032(2) 0.052(3) -0.006(2) -0.019(2) 0.022(2)
C16 0.036(3) 0.048(3) 0.067(3) -0.019(3) -0.013(2) 0.031(2)
C17 0.038(3) 0.057(3) 0.047(3) -0.023(2) -0.004(2) 0.029(2)
C18 0.033(2) 0.038(2) 0.031(2) -0.0092(19) -0.0036(19) 0.021(2)
C19 0.0190(19) 0.0207(19) 0.025(2) -0.0061(15) -0.0049(15) 0.0080(16)
C20 0.0165(17) 0.0198(19) 0.0164(17) -0.0009(14) -0.0006(14) 0.0107(15)
C21 0.045(3) 0.023(2) 0.044(3) -0.0068(19) -0.019(2) 0.020(2)
C22 0.020(3) 0.020(4) 0.056(6) -0.018(4) 0.006(4) 0.007(3)
C23 0.037(4) 0.042(4) 0.071(6) -0.029(4) -0.007(4) 0.021(3)
C24 0.075(7) 0.092(9) 0.088(8) -0.067(7) -0.028(6) 0.045(7)
C22' 0.033(7) 0.020(7) 0.053(9) -0.001(6) -0.002(6) 0.020(6)
C23' 0.026(7) 0.028(7) 0.045(9) -0.013(7) 0.013(7) 0.009(6)
C24' 0.036(9) 0.058(11) 0.032(8) -0.025(8) -0.014(6) 0.022(8)
O1W 0.026(3) 0.037(3) 0.032(3) -0.002(2) -0.005(2) 0.005(3)
O2W 0.045(4) 0.059(4) 0.035(3) 0.004(3) -0.001(3) 0.033(4)
C25 0.062(7) 0.062(7) 0.046(10) 0.000 0.000 0.031(3)
Cl1 0.0624(13) 0.0492(12) 0.122(2) 0.000 0.000 0.0283(11)

loop_
_atom_type_symbol
_atom_type_description
_atom_type_scat_dispersion_real
_atom_type_scat_dispersion_imag
_atom_type_scat_source
C C 0.0033 0.0016 'International Tables Vol C Tables 4.2.6.8 and 6.1.1.4'
H H 0.0000 0.0000 'International Tables Vol C Tables 4.2.6.8 and 6.1.1.4'
O O 0.0106 0.0060 'International Tables Vol C Tables 4.2.6.8 and 6.1.1.4'
Cl Cl 0.1484 0.1585 'International Tables Vol C Tables 4.2.6.8 and 6.1.1.4'
Sn Sn -0.6537 1.4246 'International Tables Vol C Tables 4.2.6.8 and 6.1.1.4'
I I -0.4742 1.8119 'International Tables Vol C Tables 4.2.6.8 and 6.1.1.4'

loop_
_geom_angle_atom_site_label_1
_geom_angle_atom_site_label_2
_geom_angle_atom_site_label_3
_geom_angle
_geom_angle_site_symmetry_1
_geom_angle_site_symmetry_3
O3 Sn1 O1 159.95(12) . .
O3 Sn1 O2 98.88(11) . .
O1 Sn1 O2 74.54(11) . .
O3 Sn1 C21 99.73(13) . .
O1 Sn1 C21 100.16(15) . .
O2 Sn1 C21 101.67(17) . .
O3 Sn1 O4 76.97(9) . .
O1 Sn1 O4 83.61(11) . .
O2 Sn1 O4 85.97(12) . .
C21 Sn1 O4 172.12(15) . .
O3 Sn1 O5 94.16(9) . 2
O1 Sn1 O5 87.79(10) . 2
O2 Sn1 O5 159.34(11) . 2
C21 Sn1 O5 91.77(15) . 2
O4 Sn1 O5 81.42(9) . 2
Sn1 O1 Sn1 105.23(15) . 10_556
Sn1 O2 Sn1 104.19(15) . 10_556
C7 O3 Sn1 118.8(2) . .
C20 O4 Sn1 115.1(2) . .
C20 O5 Sn1 129.5(2) . 3
C4 O6 O2W 130.6(3) . .
C6 C1 C2 120.2(4) . .
C6 C1 I1 119.8(3) . .
C2 C1 I1 120.0(4) . .
C3 C2 C1 119.3(5) . .
C4 C3 C2 120.4(4) . .
O6 C4 C3 122.4(4) . .
O6 C4 C5 117.6(4) . .
C3 C4 C5 119.9(4) . .
C6 C5 C4 119.6(5) . .
C5 C6 C1 120.6(4) . .
O3 C7 C19 113.8(3) . .
O3 C7 C8 113.0(3) . .
C19 C7 C8 101.3(3) . .
O3 C7 C20 109.8(3) . .
C19 C7 C20 106.2(3) . .
C8 C7 C20 112.3(3) . .
C9 C8 C13 121.5(4) . .
C9 C8 C7 127.8(3) . .
C13 C8 C7 110.7(3) . .
C8 C9 C10 117.6(4) . .
C11 C10 C9 120.8(4) . .
C12 C11 C10 121.5(4) . .
C11 C12 C13 118.3(4) . .
C12 C13 C8 120.4(4) . .
C12 C13 C14 130.9(4) . .
C8 C13 C14 108.7(3) . .
C15 C14 C19 119.6(4) . .
C15 C14 C13 131.8(4) . .
C19 C14 C13 108.6(3) . .
C16 C15 C14 118.8(4) . .
C15 C16 C17 121.6(4) . .
C16 C17 C18 120.3(4) . .
C19 C18 C17 117.9(4) . .
C18 C19 C14 121.9(4) . .
C18 C19 C7 127.5(4) . .
C14 C19 C7 110.6(3) . .
O5 C20 O4 124.7(3) . .
O5 C20 C7 117.9(3) . .
O4 C20 C7 117.3(3) . .
C22' C21 C22 31.6(6) . .
C22' C21 Sn1 131.4(7) . .
C22 C21 Sn1 110.5(4) . .
C23 C22 C21 114.0(7) . .
C24 C23 C22 111.9(8) . .
C21 C22' C23' 108.1(9) . .
C24' C23' C22' 109.3(12) . .
O1W O1W O2W 41.14(18) 10_556 .
O6 O2W O1W 103.8(3) . .
O6 O2W O2W 123.0(2) . 3_665
O1W O2W O2W 119.9(3) . 3_665
O6 O2W O2W 117.9(2) . 2_655
O1W O2W O2W 128.4(2) . 2_655
O2W O2W O2W 60.0 3_665 2_655
Cl1 C25 Cl1 111.5(5) . 2_665
Cl1 C25 Cl1 111.5(5) . 3_565
Cl1 C25 Cl1 111.5(5) 2_665 3_565
C25 Cl1 C25 34.8(12) 10_556 .

loop_
_geom_bond_atom_site_label_1
_geom_bond_atom_site_label_2
_geom_bond_distance
_geom_bond_site_symmetry_2
I1 C1 2.096(5) .
Sn1 O3 2.037(2) .
Sn1 O1 2.092(2) .
Sn1 O2 2.107(2) .
Sn1 C21 2.127(4) .
Sn1 O4 2.153(2) .
Sn1 O5 2.161(2) 2
O1 Sn1 2.092(2) 10_556
O2 Sn1 2.107(2) 10_556
O3 C7 1.401(4) .
O4 C20 1.264(4) .
O5 C20 1.259(4) .
O5 Sn1 2.161(2) 3
O6 C4 1.366(5) .
O6 O2W 2.603(7) .
C1 C6 1.378(7) .
C1 C2 1.389(6) .
C2 C3 1.385(6) .
C3 C4 1.382(6) .
C4 C5 1.391(6) .
C5 C6 1.376(7) .
C7 C19 1.529(5) .
C7 C8 1.531(5) .
C7 C20 1.534(5) .
C8 C9 1.379(6) .
C8 C13 1.395(5) .
C9 C10 1.400(6) .
C10 C11 1.381(7) .
C11 C12 1.377(7) .
C12 C13 1.387(6) .
C13 C14 1.473(6) .
C14 C15 1.389(6) .
C14 C19 1.398(5) .
C15 C16 1.374(7) .
C16 C17 1.382(7) .
C17 C18 1.402(6) .
C18 C19 1.373(6) .
C21 C22' 1.419(12) .
C21 C22 1.572(9) .
C22 C23 1.520(9) .
C23 C24 1.516(11) .
C22' C23' 1.535(15) .
C23' C24' 1.505(16) .
O1W O1W 1.154(11) 10_556
O1W O2W 2.700(9) .
O2W O2W 2.758(11) 3_665
O2W O2W 2.758(11) 2_655
C25 Cl1 1.739(6) .
C25 Cl1 1.739(6) 2_665
C25 Cl1 1.739(6) 3_565
Cl1 C25 1.739(6) 10_556

loop_
_geom_hbond_atom_site_label_D
_geom_hbond_atom_site_label_H
_geom_hbond_atom_site_label_A
_geom_hbond_distance_DH
_geom_hbond_distance_HA
_geom_hbond_distance_DA
_geom_hbond_angle_DHA
_geom_hbond_site_symmetry_A
O1 H1 O4 0.76(5) 2.23(3) 2.804(4) 132.8(11) 11_556
O1 H1 O4 0.76(5) 2.23(3) 2.804(4) 132.8(11) 2
O2 H2 O1W 0.76(5) 1.94(5) 2.663(6) 161(2) .
O6 H6 O3 0.76(4) 1.91(5) 2.645(4) 165(5) 10_556
